data_2100060
loop_
_publ_author_name
'Richard E. Marsh'

_publ_section_title
;
 Space group <i>P</i>1: an update
;
_journal_issue 3
_journal_name_full 'Acta Crystallographica Section B'
_journal_page_first 359
_journal_page_last 359
_journal_paper_doi 10.1107/S0108768105009651
_journal_volume 61
_journal_year 2005
_chemical_formula_moiety 'C50 H64 N4 O4 Zn2'
_chemical_formula_sum 'C50 H64 N4 O4 Zn2'
_space_group_crystal_system triclinic
_space_group_IT_number 2
_space_group_name_Hall '-P 1'
_space_group_name_H-M_alt 'P -1'
_symmetry_space_group_name_H-M 'P -1'
_audit_creation_method CRYM
_cell_angle_alpha 109.10
_cell_angle_beta 94.37
_cell_angle_gamma 107.80
_cell_formula_units_Z 1
_cell_length_a 10.9851
_cell_length_b 11.0493
_cell_length_c 11.0703
_cell_volume 1185.517
_cod_data_source_file bk0148.cif
_cod_data_source_block NEQSAD
_cod_depositor_comments
;
  Added moiety chemical formula and Z value from Marsh (2005) paper.
  The summary chemical formula is calculated from moiety formula using
  AdHocParser
  (svn://www.crystallography.net/cod-tools/trunk/Formulae/AdHocParser.yp,
  revision 1441.)

  Andrius Merkys
  2013-11-11
;
_cod_original_sg_symbol_H-M P-1
_cod_original_formula_sum 'not given'
_cod_database_code 2100060

loop_
_space_group_symop_id
_space_group_symop_operation_xyz
1 x,y,z
2 -x,-y,-z

loop_
_atom_site_label
_atom_site_fract_x
_atom_site_fract_y
_atom_site_fract_z
_atom_site_type_symbol
Zn1 0.34215 -0.14025 0.50645 Zn
O1 0.28825 -0.04470 0.40070 O
O2 0.50815 -0.00685 0.62945 O
N1 0.34535 -0.31850 0.39705 N
N2 0.22535 -0.19780 0.61870 N
C1 0.38035 0.01495 0.35455 C
C2 0.35410 0.09165 0.27465 C
C5 0.30015 -0.42645 0.43105 C
C6 0.24155 -0.42280 0.53945 C
C7 0.19910 -0.32255 0.61960 C
C8 0.11105 -0.36635 0.70840 C
C9 0.30990 -0.56055 0.34955 C
C10 0.37520 -0.33635 0.26860 C
C11 0.27360 -0.37070 0.16575 C
C12 0.30075 -0.37805 0.04370 C
C13 0.42850 -0.35155 0.02090 C
C14 0.52470 -0.32105 0.12330 C
C15 0.50355 -0.31150 0.24850 C
C16 0.61470 -0.27630 0.35545 C
C17 0.45615 -0.35910 -0.11145 C
C18 0.13580 -0.39725 0.18765 C
C19 0.17180 -0.10480 0.70170 C
C20 0.23530 -0.02560 0.83115 C
C21 0.18315 0.06460 0.90830 C
C22 0.07245 0.08295 0.86155 C
C23 0.01340 0.00675 0.73440 C
C24 0.06025 -0.08935 0.65135 C
C25 -0.00875 -0.17420 0.51225 C
C26 0.01980 0.18405 0.94910 C
C27 0.35785 -0.03860 0.88735 C
H1 0.29690 0.12700 0.30275 H
H2 0.32400 0.03905 0.19265 H
H3 0.42400 0.15940 0.27580 H
H7 0.22830 -0.50085 0.56250 H
H8 0.08610 -0.28995 0.75925 H
H9 0.15755 -0.39380 0.76765 H
H10 0.03265 -0.44360 0.65555 H
H11 0.35195 -0.55010 0.27675 H
H12 0.22270 -0.62985 0.31575 H
H13 0.36170 -0.58880 0.40330 H
H14 0.23140 -0.40145 -0.02580 H
H15 0.61140 -0.30465 0.10900 H
H16 0.60270 -0.23065 0.43030 H
H17 0.63995 -0.26820 0.37985 H
H18 0.67430 -0.30685 0.32630 H
H19 0.54810 -0.33850 -0.10895 H
H20 0.42945 -0.29230 -0.13540 H
H21 0.40895 -0.45105 -0.17470 H
H22 0.13170 -0.34965 0.26640 H
H23 0.07850 -0.45635 0.11935 H
H24 0.10750 -0.40320 0.19145 H
H25 0.22500 0.11550 0.99690 H
H26 -0.06200 0.01815 0.69985 H
H27 0.04545 -0.19475 0.46370 H
H28 -0.04715 -0.13075 0.47985 H
H29 -0.06945 -0.25210 0.50300 H
H33 0.39945 -0.06160 0.82860 H
H34 0.34480 -0.09830 0.92385 H
H35 0.40890 0.03590 0.94605 H
